data_9000561
loop_
_publ_author_name
'Hazen, R. M.'

_publ_section_title
;Effects of temperature and pressure on the crystal structure of
 ferromagnesian olivine T = 600 deg C, P = 1 atm
;
_journal_name_full 'American Mineralogist'
_journal_page_first 286
_journal_page_last 295
_journal_volume 62
_journal_year 1977
_chemical_formula_structural 'Fe2 (Si O4)'
_chemical_formula_sum 'Fe2 O4 Si'
_chemical_name_mineral Fayalite
_space_group_IT_number 62
_symmetry_space_group_name_Hall '-P 2c 2ab'
_symmetry_space_group_name_H-M 'P b n m'
_cell_angle_alpha 90
_cell_angle_beta 90
_cell_angle_gamma 90
_cell_length_a 4.822
_cell_length_b 10.460
_cell_length_c 6.101
_cell_formula_units_Z 4
_cell_volume 307.723
_diffrn_ambient_pressure 100
_diffrn_ambient_temperature 873.15
_exptl_crystal_density_diffrn 4.398
_cod_original_formula_sum 'Fe2 Si O4'
_cod_database_code 9000561

loop_
_symmetry_equiv_pos_as_xyz
x,y,z
x,y,1/2-z
-x,-y,1/2+z
1/2+x,1/2-y,1/2+z
1/2-x,1/2+y,1/2-z
1/2-x,1/2+y,z
1/2+x,1/2-y,-z
-x,-y,-z

loop_
_atom_site_aniso_label
_atom_site_aniso_U_11
_atom_site_aniso_U_22
_atom_site_aniso_U_33
_atom_site_aniso_U_12
_atom_site_aniso_U_13
_atom_site_aniso_U_23
Fe1 0.01461 0.02716 0.01584 0.00026 -0.00268 -0.00550
Fe2 0.01838 0.01330 0.01509 0.00051 0.00000 0.00000
Si 0.00883 0.01441 0.01320 0.00077 0.00000 0.00000
O1 0.01048 0.02273 0.01603 0.00077 0.00000 0.00000
O2 0.02167 0.01053 0.01961 -0.00153 0.00000 0.00000
O3 0.01696 0.02383 0.01565 0.00358 0.00045 0.00517

loop_
_atom_site_label
_atom_site_fract_x
_atom_site_fract_y
_atom_site_fract_z
Fe1 0.00000 0.00000 0.00000
Fe2 0.98780 0.28020 0.25000
Si 0.42890 0.09580 0.25000
O1 0.76320 0.09260 0.25000
O2 0.21230 0.45140 0.25000
O3 0.28530 0.16310 0.03700
